data_7110121
loop_
_publ_author_name
'Renate Rohlmann'
'Constantin-Gabriel Daniliuc'
'Olga Garcia Mancheno'

_publ_section_title
;
 Highly enantioselective synthesis of chiral 7-ring O- and N-heterocycles
 by a one-pot nitro-Michael-cyclization tandem reaction
;
_journal_name_full Chem.Commun.
_journal_page_first 11665
_journal_paper_doi 10.1039/c3cc47397j
_journal_volume 49
_journal_year 2013
_chemical_formula_sum 'C16 H17 N O6'
_chemical_formula_weight 319.31
_chemical_name_systematic
; 
 ? 
;
_space_group_IT_number 4
_symmetry_cell_setting monoclinic
_symmetry_space_group_name_Hall 'P 2yb'
_symmetry_space_group_name_H-M 'P 1 21 1'
_atom_sites_solution_hydrogens geom
_atom_sites_solution_primary direct
_atom_sites_solution_secondary difmap
_audit_creation_method SHELXL-97
_cell_angle_alpha 90.00
_cell_angle_beta 95.960(1)
_cell_angle_gamma 90.00
_cell_formula_units_Z 2
_cell_length_a 8.2054(1)
_cell_length_b 10.5740(1)
_cell_length_c 8.6556(1)
_cell_measurement_reflns_used 1080
_cell_measurement_temperature 223(2)
_cell_measurement_theta_max 68.25
_cell_measurement_theta_min 0.88
_cell_volume 746.934(14)
_computing_cell_refinement 'Collect (Nonius B.V., 1998)'
_computing_data_collection 'Collect (Nonius B.V., 1998)'
_computing_data_reduction 'Denzo-SMN (Otwinowski & Minor, 1997)'
_computing_molecular_graphics 'XP (BrukerAXS, 2000)'
_computing_publication_material 'SHELXL-97 (Sheldrick, 1997)'
_computing_structure_refinement 'SHELXL-97 (Sheldrick, 1997)'
_computing_structure_solution 'SHELXS-97 (Sheldrick, 1990)'
_diffrn_ambient_temperature 223(2)
_diffrn_measured_fraction_theta_full 0.890
_diffrn_measured_fraction_theta_max 0.890
_diffrn_measurement_device_type 'Nonius KappaCCD APEXII'
_diffrn_measurement_method '\w and \f scans'
_diffrn_radiation_monochromator graphite
_diffrn_radiation_source 'fine-focus sealed tube'
_diffrn_radiation_type CuK\a
_diffrn_radiation_wavelength 1.54178
_diffrn_reflns_av_R_equivalents 0.026
_diffrn_reflns_av_sigmaI/netI 0.0275
_diffrn_reflns_limit_h_max 9
_diffrn_reflns_limit_h_min -9
_diffrn_reflns_limit_k_max 12
_diffrn_reflns_limit_k_min -12
_diffrn_reflns_limit_l_max 9
_diffrn_reflns_limit_l_min -10
_diffrn_reflns_number 3697
_diffrn_reflns_theta_full 67.01
_diffrn_reflns_theta_max 67.01
_diffrn_reflns_theta_min 7.86
_exptl_absorpt_coefficient_mu 0.923
_exptl_absorpt_correction_T_max 0.9298
_exptl_absorpt_correction_T_min 0.8021
_exptl_absorpt_correction_type multi-scan
_exptl_absorpt_process_details 'Denzo (Otwinowski, Borek, Majewski & Minor, 2003)'
_exptl_crystal_colour colourless
_exptl_crystal_density_diffrn 1.420
_exptl_crystal_density_method 'not measured'
_exptl_crystal_description prism
_exptl_crystal_F_000 336
_exptl_crystal_size_max 0.25
_exptl_crystal_size_mid 0.10
_exptl_crystal_size_min 0.08
_refine_diff_density_max 0.096
_refine_diff_density_min -0.109
_refine_diff_density_rms 0.023
_refine_ls_abs_structure_details 'Flack H D (1983), Acta Cryst. A39, 876-881'
_refine_ls_abs_structure_Flack 0.07(17)
_refine_ls_extinction_method none
_refine_ls_goodness_of_fit_ref 1.067
_refine_ls_hydrogen_treatment constr
_refine_ls_matrix_type full
_refine_ls_number_parameters 210
_refine_ls_number_reflns 2081
_refine_ls_number_restraints 1
_refine_ls_restrained_S_all 1.067
_refine_ls_R_factor_all 0.0305
_refine_ls_R_factor_gt 0.0304
_refine_ls_shift/su_max 0.000
_refine_ls_shift/su_mean 0.000
_refine_ls_structure_factor_coef Fsqd
_refine_ls_weighting_details 'calc w=1/[\s^2^(Fo^2^)+(0.0410P)^2^+0.1097P] where P=(Fo^2^+2Fc^2^)/3'
_refine_ls_weighting_scheme calc
_refine_ls_wR_factor_gt 0.0785
_refine_ls_wR_factor_ref 0.0786
_reflns_number_gt 2077
_reflns_number_total 2081
_reflns_threshold_expression >2sigma(I)
_cod_data_source_file c3cc47397j.txt
_cod_data_source_block gar6954
_cod_original_sg_symbol_H-M P21
_cod_database_code 7110121

loop_
_symmetry_equiv_pos_as_xyz
'x, y, z'
'-x, y+1/2, -z'

loop_
_atom_site_label
_atom_site_type_symbol
_atom_site_fract_x
_atom_site_fract_y
_atom_site_fract_z
_atom_site_U_iso_or_equiv
_atom_site_adp_type
_atom_site_occupancy
_atom_site_symmetry_multiplicity
_atom_site_calc_flag
_atom_site_refinement_flags
O1 O 0.24500(14) 0.82356(12) 0.90648(13) 0.0417(3) Uani 1 1 d .
N1 N 0.17917(19) 0.64511(18) 0.48014(18) 0.0499(4) Uani 1 1 d .
O2 O 0.02702(17) 0.69881(17) 0.41787(17) 0.0656(5) Uani 1 1 d .
O3 O 0.72916(15) 0.68069(14) 0.79604(17) 0.0528(4) Uani 1 1 d .
O4 O 0.75683(14) 0.48790(11) 0.70025(14) 0.0430(3) Uani 1 1 d .
O5 O 0.5489(2) 0.78351(13) 0.43721(16) 0.0558(4) Uani 1 1 d .
O6 O 0.61313(15) 0.59070(12) 0.35915(13) 0.0425(3) Uani 1 1 d .
C1 C 0.35602(18) 0.62261(16) 0.83992(17) 0.0337(4) Uani 1 1 d .
C2 C 0.27957(18) 0.69748(17) 0.94324(19) 0.0364(4) Uani 1 1 d .
C3 C 0.2401(2) 0.6499(2) 1.0833(2) 0.0455(4) Uani 1 1 d .
H3 H 0.1911 0.7023 1.1530 0.055 Uiso 1 1 calc R
C4 C 0.2732(2) 0.5247(2) 1.1200(2) 0.0468(5) Uani 1 1 d .
H4 H 0.2473 0.4920 1.2155 0.056 Uiso 1 1 calc R
C5 C 0.3437(2) 0.44789(19) 1.0179(2) 0.0446(4) Uani 1 1 d .
H5 H 0.3638 0.3623 1.0425 0.053 Uiso 1 1 calc R
C6 C 0.3853(2) 0.49647(17) 0.87849(19) 0.0391(4) Uani 1 1 d .
H6 H 0.4340 0.4434 0.8092 0.047 Uiso 1 1 calc R
C7 C 0.39703(18) 0.68200(16) 0.68926(17) 0.0328(3) Uani 1 1 d .
H7 H 0.4503 0.7641 0.7168 0.039 Uiso 1 1 calc R
C8 C 0.23780(19) 0.71132(16) 0.59397(18) 0.0352(4) Uani 1 1 d .
C9 C 0.13754(19) 0.82413(18) 0.6288(2) 0.0404(4) Uani 1 1 d .
H9 H 0.1916 0.9019 0.5959 0.049 Uiso 1 1 calc R
C10 C -0.0159(2) 0.7991(2) 0.5193(2) 0.0554(6) Uani 1 1 d .
H10A H -0.1065 0.7730 0.5775 0.066 Uiso 1 1 calc R
H10B H -0.0488 0.8752 0.4593 0.066 Uiso 1 1 calc R
C11 C 0.1018(2) 0.83792(19) 0.7980(2) 0.0432(4) Uani 1 1 d .
H11A H 0.0539 0.9215 0.8123 0.052 Uiso 1 1 calc R
H11B H 0.0207 0.7742 0.8204 0.052 Uiso 1 1 calc R
C12 C 0.51903(19) 0.60483(15) 0.60488(18) 0.0335(4) Uani 1 1 d .
H12 H 0.4752 0.5192 0.5798 0.040 Uiso 1 1 calc R
C13 C 0.67859(19) 0.59660(17) 0.71217(18) 0.0351(4) Uani 1 1 d .
C14 C 0.9102(2) 0.4777(2) 0.7994(2) 0.0506(5) Uani 1 1 d .
H14A H 0.9883 0.5380 0.7658 0.076 Uiso 1 1 calc R
H14B H 0.9534 0.3927 0.7926 0.076 Uiso 1 1 calc R
H14C H 0.8913 0.4955 0.9060 0.076 Uiso 1 1 calc R
C15 C 0.55916(18) 0.67214(16) 0.45813(19) 0.0345(4) Uani 1 1 d .
C16 C 0.6632(2) 0.6433(2) 0.2167(2) 0.0474(4) Uani 1 1 d .
H16A H 0.5775 0.6982 0.1691 0.071 Uiso 1 1 calc R
H16B H 0.6824 0.5752 0.1457 0.071 Uiso 1 1 calc R
H16C H 0.7632 0.6917 0.2400 0.071 Uiso 1 1 calc R

loop_
_atom_site_aniso_label
_atom_site_aniso_U_11
_atom_site_aniso_U_22
_atom_site_aniso_U_33
_atom_site_aniso_U_23
_atom_site_aniso_U_13
_atom_site_aniso_U_12
O1 0.0392(6) 0.0409(7) 0.0446(6) -0.0063(5) 0.0028(5) 0.0020(5)
N1 0.0470(8) 0.0573(10) 0.0429(8) -0.0019(7) -0.0066(6) -0.0010(7)
O2 0.0510(8) 0.0829(12) 0.0575(9) -0.0050(8) -0.0189(6) 0.0023(8)
O3 0.0395(6) 0.0498(8) 0.0667(8) -0.0218(7) -0.0051(6) 0.0016(6)
O4 0.0434(6) 0.0377(7) 0.0467(6) -0.0011(5) -0.0010(5) 0.0063(6)
O5 0.0775(9) 0.0387(8) 0.0550(8) 0.0055(6) 0.0257(7) 0.0046(7)
O6 0.0537(7) 0.0417(6) 0.0332(6) 0.0018(5) 0.0099(5) 0.0085(6)
C1 0.0280(7) 0.0399(10) 0.0328(8) -0.0020(7) 0.0007(6) -0.0039(6)
C2 0.0314(7) 0.0404(9) 0.0370(8) -0.0034(7) 0.0017(6) -0.0021(7)
C3 0.0410(9) 0.0591(12) 0.0369(9) -0.0041(8) 0.0063(7) -0.0016(9)
C4 0.0431(9) 0.0628(13) 0.0350(8) 0.0057(8) 0.0056(7) -0.0070(9)
C5 0.0454(9) 0.0463(10) 0.0417(9) 0.0072(8) 0.0032(7) -0.0052(8)
C6 0.0408(8) 0.0393(9) 0.0375(8) 0.0007(7) 0.0053(6) -0.0017(8)
C7 0.0329(7) 0.0321(8) 0.0335(8) -0.0016(6) 0.0039(6) -0.0011(7)
C8 0.0342(8) 0.0378(9) 0.0340(8) 0.0039(7) 0.0057(6) -0.0049(7)
C9 0.0329(8) 0.0422(10) 0.0461(9) 0.0071(8) 0.0039(7) 0.0005(8)
C10 0.0376(9) 0.0809(16) 0.0465(11) 0.0110(10) -0.0006(8) 0.0062(10)
C11 0.0349(8) 0.0447(10) 0.0500(10) -0.0012(8) 0.0051(7) 0.0047(8)
C12 0.0346(7) 0.0319(8) 0.0343(8) -0.0015(7) 0.0040(6) -0.0023(7)
C13 0.0352(8) 0.0363(8) 0.0349(8) 0.0004(7) 0.0090(6) -0.0023(7)
C14 0.0431(9) 0.0502(11) 0.0572(11) 0.0092(9) -0.0012(8) 0.0064(9)
C15 0.0319(7) 0.0353(9) 0.0363(8) 0.0003(7) 0.0034(6) 0.0011(7)
C16 0.0502(10) 0.0591(11) 0.0339(9) 0.0048(8) 0.0095(7) 0.0043(9)

loop_
_atom_type_symbol
_atom_type_description
_atom_type_scat_dispersion_real
_atom_type_scat_dispersion_imag
_atom_type_scat_source
C C 0.0181 0.0091 'International Tables Vol C Tables 4.2.6.8 and 6.1.1.4'
H H 0.0000 0.0000 'International Tables Vol C Tables 4.2.6.8 and 6.1.1.4'
N N 0.0311 0.0180 'International Tables Vol C Tables 4.2.6.8 and 6.1.1.4'
O O 0.0492 0.0322 'International Tables Vol C Tables 4.2.6.8 and 6.1.1.4'

loop_
_geom_angle_atom_site_label_1
_geom_angle_atom_site_label_2
_geom_angle_atom_site_label_3
_geom_angle
C2 O1 C11 112.61(13)
C8 N1 O2 108.78(17)
N1 O2 C10 108.80(13)
C13 O4 C14 114.57(14)
C15 O6 C16 116.39(15)
C6 C1 C2 118.03(15)
C6 C1 C7 123.76(15)
C2 C1 C7 118.17(15)
C3 C2 C1 121.25(17)
C3 C2 O1 119.23(15)
C1 C2 O1 119.50(15)
C4 C3 C2 119.51(18)
C4 C3 H3 120.2
C2 C3 H3 120.2
C5 C4 C3 120.34(18)
C5 C4 H4 119.8
C3 C4 H4 119.8
C4 C5 C6 119.98(19)
C4 C5 H5 120.0
C6 C5 H5 120.0
C5 C6 C1 120.83(17)
C5 C6 H6 119.6
C1 C6 H6 119.6
C8 C7 C1 107.43(12)
C8 C7 C12 114.93(13)
C1 C7 C12 113.78(14)
C8 C7 H7 106.7
C1 C7 H7 106.7
C12 C7 H7 106.7
N1 C8 C9 115.21(15)
N1 C8 C7 123.56(16)
C9 C8 C7 121.22(14)
C8 C9 C10 99.97(15)
C8 C9 C11 115.61(14)
C10 C9 C11 112.64(14)
C8 C9 H9 109.4
C10 C9 H9 109.4
C11 C9 H9 109.4
O2 C10 C9 105.58(15)
O2 C10 H10A 110.6
C9 C10 H10A 110.6
O2 C10 H10B 110.6
C9 C10 H10B 110.6
H10A C10 H10B 108.8
O1 C11 C9 113.00(13)
O1 C11 H11A 109.0
C9 C11 H11A 109.0
O1 C11 H11B 109.0
C9 C11 H11B 109.0
H11A C11 H11B 107.8
C15 C12 C13 106.75(12)
C15 C12 C7 110.92(13)
C13 C12 C7 107.55(12)
C15 C12 H12 110.5
C13 C12 H12 110.5
C7 C12 H12 110.5
O3 C13 O4 123.51(15)
O3 C13 C12 123.29(15)
O4 C13 C12 113.18(14)
O4 C14 H14A 109.5
O4 C14 H14B 109.5
H14A C14 H14B 109.5
O4 C14 H14C 109.5
H14A C14 H14C 109.5
H14B C14 H14C 109.5
O5 C15 O6 124.55(16)
O5 C15 C12 124.78(16)
O6 C15 C12 110.62(14)
O6 C16 H16A 109.5
O6 C16 H16B 109.5
H16A C16 H16B 109.5
O6 C16 H16C 109.5
H16A C16 H16C 109.5
H16B C16 H16C 109.5

loop_
_geom_bond_atom_site_label_1
_geom_bond_atom_site_label_2
_geom_bond_distance
O1 C2 1.393(2)
O1 C11 1.434(2)
N1 C8 1.263(2)
N1 O2 1.425(2)
O2 C10 1.443(3)
O3 C13 1.195(2)
O4 C13 1.326(2)
O4 C14 1.452(2)
O5 C15 1.193(2)
O6 C15 1.323(2)
O6 C16 1.450(2)
C1 C6 1.390(2)
C1 C2 1.392(2)
C1 C7 1.516(2)
C2 C3 1.382(2)
C3 C4 1.381(3)
C3 H3 0.9400
C4 C5 1.372(3)
C4 H4 0.9400
C5 C6 1.387(3)
C5 H5 0.9400
C6 H6 0.9400
C7 C8 1.503(2)
C7 C12 1.534(2)
C7 H7 0.9900
C8 C9 1.497(2)
C9 C10 1.519(2)
C9 C11 1.531(3)
C9 H9 0.9900
C10 H10A 0.9800
C10 H10B 0.9800
C11 H11A 0.9800
C11 H11B 0.9800
C12 C15 1.522(2)
C12 C13 1.527(2)
C12 H12 0.9900
C14 H14A 0.9700
C14 H14B 0.9700
C14 H14C 0.9700
C16 H16A 0.9700
C16 H16B 0.9700
C16 H16C 0.9700

loop_
_geom_torsion_atom_site_label_1
_geom_torsion_atom_site_label_2
_geom_torsion_atom_site_label_3
_geom_torsion_atom_site_label_4
_geom_torsion
C8 N1 O2 C10 -7.6(2)
C6 C1 C2 C3 2.8(2)
C7 C1 C2 C3 -179.38(14)
C6 C1 C2 O1 -178.54(14)
C7 C1 C2 O1 -0.7(2)
C11 O1 C2 C3 -102.49(16)
C11 O1 C2 C1 78.80(17)
C1 C2 C3 C4 -1.7(2)
O1 C2 C3 C4 179.64(15)
C2 C3 C4 C5 -0.5(3)
C3 C4 C5 C6 1.4(3)
C4 C5 C6 C1 -0.2(3)
C2 C1 C6 C5 -1.8(2)
C7 C1 C6 C5 -179.53(15)
C6 C1 C7 C8 110.84(17)
C2 C1 C7 C8 -66.88(18)
C6 C1 C7 C12 -17.5(2)
C2 C1 C7 C12 164.73(13)
O2 N1 C8 C9 -1.0(2)
O2 N1 C8 C7 179.38(14)
C1 C7 C8 N1 -102.74(19)
C12 C7 C8 N1 25.0(2)
C1 C7 C8 C9 77.70(18)
C12 C7 C8 C9 -154.58(14)
N1 C8 C9 C10 8.4(2)
C7 C8 C9 C10 -171.96(15)
N1 C8 C9 C11 129.62(17)
C7 C8 C9 C11 -50.8(2)
N1 O2 C10 C9 12.6(2)
C8 C9 C10 O2 -12.00(18)
C11 C9 C10 O2 -135.28(16)
C2 O1 C11 C9 -84.77(18)
C8 C9 C11 O1 48.3(2)
C10 C9 C11 O1 162.40(16)
C8 C7 C12 C15 57.60(17)
C1 C7 C12 C15 -177.96(13)
C8 C7 C12 C13 173.98(14)
C1 C7 C12 C13 -61.57(16)
C14 O4 C13 O3 0.6(2)
C14 O4 C13 C12 179.26(14)
C15 C12 C13 O3 83.5(2)
C7 C12 C13 O3 -35.6(2)
C15 C12 C13 O4 -95.13(15)
C7 C12 C13 O4 145.78(13)
C16 O6 C15 O5 0.3(2)
C16 O6 C15 C12 -177.26(13)
C13 C12 C15 O5 -91.9(2)
C7 C12 C15 O5 24.9(2)
C13 C12 C15 O6 85.64(15)
C7 C12 C15 O6 -157.49(12)
